data_4339742
loop_
_publ_author_name
'Muniappan, Sankar'
'Lipstman, Sophia'
'George, Sumod'
'Goldberg, Israel'

_publ_section_title
;
 Porphyrin framework solids. Synthesis and structure of hybrid
 coordination polymers of tetra(carboxyphenyl)porphyrins and
 lanthanide-bridging ions.
;
_journal_issue 14
_journal_name_full 'Inorganic chemistry'
_journal_page_first 5544
_journal_page_last 5554
_journal_paper_doi 10.1021/ic0701099
_journal_volume 46
_journal_year 2007
_chemical_formula_moiety 'C49 H25 Cu Dy N4 O10'
_chemical_formula_sum 'C49 H25 Cu Dy N4 O10'
_chemical_formula_weight 1055.77
_chemical_name_systematic
; 
 ? 
;
_space_group_IT_number 2
_symmetry_cell_setting triclinic
_symmetry_space_group_name_Hall '-P 1'
_symmetry_space_group_name_H-M 'P -1'
_atom_sites_solution_hydrogens geom
_atom_sites_solution_primary direct
_atom_sites_solution_secondary difmap
_audit_creation_method SHELXL-97
_cell_angle_alpha 92.6233(11)
_cell_angle_beta 103.7107(11)
_cell_angle_gamma 95.6065(11)
_cell_formula_units_Z 2
_cell_length_a 9.5168(2)
_cell_length_b 15.0535(3)
_cell_length_c 18.0806(4)
_cell_measurement_reflns_used 8499
_cell_measurement_temperature 110(2)
_cell_measurement_theta_max 25.68
_cell_measurement_theta_min 1.41
_cell_volume 2498.03(9)
_computing_cell_refinement Denzo
_computing_data_collection 'Collect, Nonius B.V.'
_computing_data_reduction 'Denzo & Scalepack'
_computing_structure_refinement 'SHELXL-97 (Sheldrick, 1997)'
_computing_structure_solution SIR-97
_diffrn_ambient_temperature 110(2)
_diffrn_detector_area_resol_mean 12.8
_diffrn_measured_fraction_theta_full 0.984
_diffrn_measured_fraction_theta_max 0.984
_diffrn_measurement_device_type 'Nonius KappaCCD'
_diffrn_measurement_method '1 deg. \f & \w scans'
_diffrn_radiation_monochromator graphite
_diffrn_radiation_source 'fine-focus sealed tube'
_diffrn_radiation_type MoK\a
_diffrn_radiation_wavelength 0.71073
_diffrn_reflns_av_R_equivalents 0.0730
_diffrn_reflns_av_sigmaI/netI 0.0851
_diffrn_reflns_limit_h_max 11
_diffrn_reflns_limit_h_min 0
_diffrn_reflns_limit_k_max 18
_diffrn_reflns_limit_k_min -18
_diffrn_reflns_limit_l_max 21
_diffrn_reflns_limit_l_min -21
_diffrn_reflns_number 21764
_diffrn_reflns_theta_full 25.68
_diffrn_reflns_theta_max 25.68
_diffrn_reflns_theta_min 2.24
_diffrn_standards_number 0
_exptl_absorpt_coefficient_mu 1.967
_exptl_absorpt_correction_T_max 0.9081
_exptl_absorpt_correction_T_min 0.5068
_exptl_absorpt_correction_type multi-scan
_exptl_absorpt_process_details 'Blessing, 1995'
_exptl_crystal_colour purple
_exptl_crystal_density_diffrn 1.404
_exptl_crystal_density_method 'not measured'
_exptl_crystal_description needles
_exptl_crystal_F_000 1044
_exptl_crystal_size_max 0.40
_exptl_crystal_size_mid 0.05
_exptl_crystal_size_min 0.05
_refine_diff_density_max 1.572
_refine_diff_density_min -2.266
_refine_diff_density_rms 0.165
_refine_ls_extinction_method none
_refine_ls_goodness_of_fit_ref 1.037
_refine_ls_hydrogen_treatment constr
_refine_ls_matrix_type full
_refine_ls_number_parameters 586
_refine_ls_number_reflns 9364
_refine_ls_number_restraints 0
_refine_ls_restrained_S_all 1.037
_refine_ls_R_factor_all 0.0711
_refine_ls_R_factor_gt 0.0517
_refine_ls_shift/su_max 0.002
_refine_ls_shift/su_mean 0.000
_refine_ls_structure_factor_coef Fsqd
_refine_ls_weighting_details 'calc w=1/[\s^2^(Fo^2^)+(0.0783P)^2^+0.0000P] where P=(Fo^2^+2Fc^2^)/3'
_refine_ls_weighting_scheme calc
_refine_ls_wR_factor_gt 0.1283
_refine_ls_wR_factor_ref 0.1365
_reflns_number_gt 7300
_reflns_number_total 9364
_reflns_threshold_expression >2sigma(I)
_cod_data_source_file ic0701099-file001.cif
_cod_data_source_block sg438sq-Compound-6
_cod_database_code 4339742

loop_
_symmetry_equiv_pos_as_xyz
'x, y, z'
'-x, -y, -z'

loop_
_atom_site_label
_atom_site_type_symbol
_atom_site_fract_x
_atom_site_fract_y
_atom_site_fract_z
_atom_site_U_iso_or_equiv
_atom_site_adp_type
_atom_site_occupancy
_atom_site_symmetry_multiplicity
_atom_site_calc_flag
_atom_site_refinement_flags
Dy Dy -0.19744(3) -0.444988(19) -0.029732(16) 0.01190(10) Uani 1 1 d .
Cu Cu 0.72243(10) 0.02607(6) 0.44877(5) 0.0283(2) Uani 1 1 d .
C1 C 0.4851(7) -0.1267(4) 0.4112(4) 0.0182(14) Uani 1 1 d .
C2 C 0.4069(7) -0.1913(4) 0.4478(4) 0.0205(14) Uani 1 1 d .
H2 H 0.3215 -0.2299 0.4239 0.025 Uiso 1 1 calc R
C3 C 0.4785(7) -0.1866(5) 0.5225(4) 0.0222(15) Uani 1 1 d .
H3 H 0.4525 -0.2208 0.5611 0.027 Uiso 1 1 calc R
C4 C 0.6025(7) -0.1192(4) 0.5322(4) 0.0186(14) Uani 1 1 d .
C5 C 0.7113(7) -0.1045(4) 0.5986(3) 0.0183(13) Uani 1 1 d .
C6 C 0.8297(7) -0.0362(4) 0.6053(4) 0.0163(13) Uani 1 1 d .
C7 C 0.9543(7) -0.0230(4) 0.6689(4) 0.0207(14) Uani 1 1 d .
H7 H 0.9760 -0.0604 0.7101 0.025 Uiso 1 1 calc R
C8 C 1.0374(7) 0.0548(5) 0.6590(4) 0.0240(15) Uani 1 1 d .
H8 H 1.1263 0.0815 0.6918 0.029 Uiso 1 1 calc R
C9 C 0.9602(7) 0.0860(4) 0.5885(4) 0.0191(14) Uani 1 1 d .
C10 C 0.9994(7) 0.1684(4) 0.5627(4) 0.0207(14) Uani 1 1 d .
C11 C 0.9252(7) 0.1938(4) 0.4918(4) 0.0231(15) Uani 1 1 d .
C12 C 0.9521(9) 0.2806(5) 0.4649(5) 0.039(2) Uani 1 1 d .
H12 H 1.0128 0.3306 0.4933 0.047 Uiso 1 1 calc R
C13 C 0.8761(8) 0.2777(5) 0.3929(4) 0.036(2) Uani 1 1 d .
H13 H 0.8729 0.3253 0.3601 0.043 Uiso 1 1 calc R
C14 C 0.7998(7) 0.1898(4) 0.3738(4) 0.0239(15) Uani 1 1 d .
C15 C 0.7292(7) 0.1569(4) 0.3007(4) 0.0227(15) Uani 1 1 d .
C16 C 0.6521(7) 0.0721(4) 0.2848(4) 0.0183(14) Uani 1 1 d .
C17 C 0.5801(7) 0.0343(5) 0.2106(4) 0.0246(15) Uani 1 1 d .
H17 H 0.5860 0.0588 0.1638 0.030 Uiso 1 1 calc R
C18 C 0.5009(7) -0.0433(4) 0.2187(4) 0.0207(14) Uani 1 1 d .
H18 H 0.4408 -0.0833 0.1790 0.025 Uiso 1 1 calc R
C19 C 0.5271(7) -0.0526(4) 0.3002(3) 0.0182(14) Uani 1 1 d .
C20 C 0.4550(7) -0.1197(4) 0.3329(4) 0.0168(13) Uani 1 1 d .
N21 N 0.6008(5) -0.0799(3) 0.4640(3) 0.0150(11) Uani 1 1 d .
N22 N 0.8399(6) 0.0278(4) 0.5546(3) 0.0187(12) Uani 1 1 d .
N23 N 0.8263(6) 0.1402(3) 0.4370(3) 0.0166(11) Uani 1 1 d .
N24 N 0.6232(6) 0.0167(3) 0.3398(3) 0.0177(12) Uani 1 1 d .
C25 C 0.7118(7) -0.1605(4) 0.6634(4) 0.0184(14) Uani 1 1 d .
C26 C 0.7103(8) -0.2538(4) 0.6559(4) 0.0254(15) Uani 1 1 d .
H26 H 0.7129 -0.2815 0.6080 0.031 Uiso 1 1 calc R
C27 C 0.7052(7) -0.3063(4) 0.7153(4) 0.0229(15) Uani 1 1 d .
H27 H 0.7011 -0.3694 0.7074 0.028 Uiso 1 1 calc R
C28 C 0.7060(6) -0.2683(4) 0.7870(4) 0.0154(13) Uani 1 1 d .
C29 C 0.7085(7) -0.1762(5) 0.7969(4) 0.0231(15) Uani 1 1 d .
H29 H 0.7092 -0.1490 0.8455 0.028 Uiso 1 1 calc R
C30 C 0.7100(7) -0.1232(4) 0.7355(4) 0.0186(14) Uani 1 1 d .
H30 H 0.7098 -0.0604 0.7429 0.022 Uiso 1 1 calc R
C31 C 0.7099(6) -0.3257(4) 0.8533(4) 0.0181(14) Uani 1 1 d .
O32 O 0.7412(5) -0.2903(3) 0.9202(2) 0.0194(10) Uani 1 1 d .
O33 O 0.6865(5) -0.4105(3) 0.8410(2) 0.0191(10) Uani 1 1 d .
C34 C 1.1215(7) 0.2323(4) 0.6052(4) 0.0236(15) Uani 1 1 d .
C35 C 1.1246(8) 0.2754(5) 0.6756(4) 0.0348(18) Uani 1 1 d .
H35 H 1.0539 0.2554 0.7022 0.042 Uiso 1 1 calc R
C36 C 1.2278(8) 0.3465(5) 0.7078(4) 0.0322(17) Uani 1 1 d .
H36 H 1.2259 0.3761 0.7550 0.039 Uiso 1 1 calc R
C37 C 1.3354(7) 0.3744(4) 0.6696(4) 0.0256(15) Uani 1 1 d .
C38 C 1.3401(8) 0.3309(5) 0.6014(4) 0.0288(16) Uani 1 1 d .
H38 H 1.4140 0.3491 0.5762 0.035 Uiso 1 1 calc R
C39 C 1.2339(7) 0.2597(5) 0.5704(4) 0.0257(15) Uani 1 1 d .
H39 H 1.2380 0.2288 0.5241 0.031 Uiso 1 1 calc R
C40 C 1.4531(8) 0.4521(5) 0.7013(4) 0.0271(16) Uani 1 1 d .
O41 O 1.4510(5) 0.4823(3) 0.7696(3) 0.0322(12) Uani 1 1 d .
H41 H 1.5311 0.5189 0.7936 0.028 Uiso 1 1 d .
O42 O 1.5385(7) 0.4792(4) 0.6664(4) 0.0572(19) Uani 1 1 d .
C43 C 0.7486(7) 0.2129(4) 0.2376(4) 0.0205(14) Uani 1 1 d .
C44 C 0.6814(7) 0.2902(5) 0.2224(4) 0.0269(16) Uani 1 1 d .
H44 H 0.6064 0.3023 0.2468 0.032 Uiso 1 1 calc R
C45 C 0.7204(7) 0.3502(4) 0.1730(4) 0.0212(15) Uani 1 1 d .
H45 H 0.6738 0.4030 0.1636 0.025 Uiso 1 1 calc R
C46 C 0.8305(7) 0.3310(4) 0.1371(3) 0.0171(13) Uani 1 1 d .
C47 C 0.8923(7) 0.2516(5) 0.1469(4) 0.0276(16) Uani 1 1 d .
H47 H 0.9640 0.2378 0.1208 0.033 Uiso 1 1 calc R
C48 C 0.8476(8) 0.1920(5) 0.1960(4) 0.0309(17) Uani 1 1 d .
H48 H 0.8858 0.1360 0.2011 0.037 Uiso 1 1 calc R
C49 C 0.8886(6) 0.3982(4) 0.0889(3) 0.0169(14) Uani 1 1 d .
O50 O 0.8173(5) 0.4630(3) 0.0702(2) 0.0190(10) Uani 1 1 d .
O51 O 1.0040(4) 0.3822(3) 0.0720(2) 0.0167(9) Uani 1 1 d .
C52 C 0.3477(7) -0.1857(4) 0.2791(4) 0.0195(14) Uani 1 1 d .
C53 C 0.4021(9) -0.2547(6) 0.2439(5) 0.046(2) Uani 1 1 d .
H53 H 0.5032 -0.2609 0.2579 0.055 Uiso 1 1 calc R
C54 C 0.3094(9) -0.3142(6) 0.1885(5) 0.043(2) Uani 1 1 d .
H54 H 0.3467 -0.3622 0.1662 0.051 Uiso 1 1 calc R
C55 C 0.1609(7) -0.3037(4) 0.1653(4) 0.0180(13) Uani 1 1 d .
C56 C 0.1135(7) -0.2312(5) 0.1961(5) 0.0320(18) Uani 1 1 d .
H56 H 0.0150 -0.2202 0.1778 0.038 Uiso 1 1 calc R
C57 C 0.2038(7) -0.1733(5) 0.2528(4) 0.0298(17) Uani 1 1 d .
H57 H 0.1661 -0.1246 0.2739 0.036 Uiso 1 1 calc R
C58 C 0.0619(7) -0.3665(4) 0.1025(4) 0.0177(14) Uani 1 1 d .
O59 O 0.1115(5) -0.4344(3) 0.0807(2) 0.0194(10) Uani 1 1 d .
O60 O -0.0651(4) -0.3462(3) 0.0742(2) 0.0186(9) Uani 1 1 d .
O61 O -0.3867(4) -0.3995(3) 0.0234(2) 0.0150(9) Uani 1 1 d .
O62 O -0.5863(4) -0.4478(3) 0.0619(2) 0.0178(9) Uani 1 1 d .
C63 C -0.4917(6) -0.4561(4) 0.0248(3) 0.0144(13) Uani 1 1 d .

loop_
_atom_site_aniso_label
_atom_site_aniso_U_11
_atom_site_aniso_U_22
_atom_site_aniso_U_33
_atom_site_aniso_U_23
_atom_site_aniso_U_13
_atom_site_aniso_U_12
Dy 0.01023(15) 0.01263(15) 0.01320(16) 0.00529(10) 0.00399(11) -0.00194(10)
Cu 0.0317(5) 0.0272(5) 0.0256(5) 0.0071(4) 0.0064(4) -0.0005(4)
C1 0.018(3) 0.016(3) 0.018(3) 0.005(3) 0.001(3) -0.004(3)
C2 0.017(3) 0.022(3) 0.021(3) 0.007(3) 0.003(3) -0.006(3)
C3 0.020(3) 0.032(4) 0.014(3) 0.008(3) 0.005(3) -0.004(3)
C4 0.022(3) 0.016(3) 0.021(3) 0.014(3) 0.010(3) -0.001(3)
C5 0.028(3) 0.019(3) 0.009(3) -0.004(3) 0.005(3) 0.005(3)
C6 0.015(3) 0.021(3) 0.015(3) 0.007(3) 0.007(3) 0.004(3)
C7 0.025(3) 0.017(3) 0.019(3) 0.005(3) 0.004(3) 0.004(3)
C8 0.023(3) 0.026(4) 0.021(4) 0.002(3) 0.004(3) -0.001(3)
C9 0.021(3) 0.019(3) 0.020(3) 0.001(3) 0.010(3) -0.001(3)
C10 0.023(3) 0.020(3) 0.020(3) 0.003(3) 0.006(3) 0.005(3)
C11 0.023(3) 0.023(4) 0.021(4) 0.005(3) 0.002(3) -0.005(3)
C12 0.049(5) 0.025(4) 0.033(4) 0.010(3) -0.006(4) -0.016(4)
C13 0.042(4) 0.026(4) 0.030(4) 0.017(3) -0.008(4) -0.013(3)
C14 0.029(4) 0.019(3) 0.020(4) 0.012(3) -0.001(3) -0.003(3)
C15 0.019(3) 0.020(3) 0.028(4) 0.008(3) 0.004(3) 0.001(3)
C16 0.025(3) 0.015(3) 0.019(3) 0.012(3) 0.011(3) 0.005(3)
C17 0.032(4) 0.030(4) 0.014(3) 0.009(3) 0.007(3) 0.006(3)
C18 0.028(3) 0.017(3) 0.015(3) 0.000(3) 0.003(3) 0.000(3)
C19 0.022(3) 0.022(3) 0.010(3) 0.005(3) 0.002(3) 0.000(3)
C20 0.017(3) 0.015(3) 0.016(3) 0.003(3) -0.001(3) 0.004(2)
N21 0.019(3) 0.013(3) 0.013(3) 0.003(2) 0.004(2) -0.002(2)
N22 0.018(3) 0.019(3) 0.020(3) 0.001(2) 0.006(2) 0.002(2)
N23 0.020(3) 0.016(3) 0.013(3) 0.003(2) 0.004(2) -0.003(2)
N24 0.025(3) 0.016(3) 0.013(3) 0.005(2) 0.006(2) -0.002(2)
C25 0.018(3) 0.020(3) 0.015(3) 0.006(3) 0.001(3) -0.004(3)
C26 0.040(4) 0.017(3) 0.020(4) 0.001(3) 0.007(3) 0.004(3)
C27 0.035(4) 0.018(3) 0.015(3) 0.005(3) 0.005(3) -0.002(3)
C28 0.011(3) 0.016(3) 0.018(3) 0.009(3) 0.001(3) 0.000(2)
C29 0.026(3) 0.026(4) 0.017(3) 0.004(3) 0.002(3) 0.005(3)
C30 0.025(3) 0.018(3) 0.015(3) 0.004(3) 0.007(3) 0.002(3)
C31 0.009(3) 0.025(4) 0.023(4) 0.012(3) 0.006(3) 0.003(3)
O32 0.024(2) 0.019(2) 0.015(2) 0.0057(19) 0.0040(19) 0.0044(19)
O33 0.022(2) 0.012(2) 0.018(2) 0.0065(18) -0.0041(19) -0.0036(18)
C34 0.027(4) 0.022(4) 0.021(4) 0.005(3) 0.002(3) 0.002(3)
C35 0.036(4) 0.042(5) 0.025(4) 0.002(3) 0.009(3) -0.008(4)
C36 0.038(4) 0.036(4) 0.022(4) -0.006(3) 0.010(3) 0.005(4)
C37 0.026(4) 0.019(3) 0.028(4) 0.000(3) 0.000(3) -0.001(3)
C38 0.027(4) 0.025(4) 0.031(4) 0.001(3) 0.000(3) 0.000(3)
C39 0.029(4) 0.024(4) 0.022(4) 0.001(3) 0.005(3) -0.006(3)
C40 0.040(4) 0.020(4) 0.021(4) 0.002(3) 0.005(3) 0.003(3)
O41 0.026(3) 0.032(3) 0.031(3) -0.006(2) -0.002(2) -0.007(2)
O42 0.068(4) 0.052(4) 0.051(4) -0.013(3) 0.034(4) -0.034(3)
C43 0.023(3) 0.018(3) 0.019(3) 0.008(3) 0.002(3) -0.003(3)
C44 0.023(3) 0.038(4) 0.026(4) 0.011(3) 0.017(3) 0.002(3)
C45 0.015(3) 0.024(3) 0.030(4) 0.017(3) 0.011(3) 0.008(3)
C46 0.016(3) 0.020(3) 0.015(3) 0.010(3) 0.003(3) -0.003(3)
C47 0.020(3) 0.035(4) 0.034(4) 0.014(3) 0.013(3) 0.008(3)
C48 0.028(4) 0.026(4) 0.043(5) 0.020(4) 0.013(4) 0.008(3)
C49 0.013(3) 0.029(4) 0.006(3) 0.008(3) -0.002(2) -0.008(3)
O50 0.018(2) 0.022(2) 0.021(2) 0.011(2) 0.0106(19) 0.0022(19)
O51 0.012(2) 0.019(2) 0.021(2) 0.0067(19) 0.0094(19) -0.0020(17)
C52 0.026(3) 0.018(3) 0.013(3) 0.007(3) 0.003(3) 0.001(3)
C53 0.030(4) 0.039(5) 0.057(6) -0.007(4) -0.014(4) 0.008(4)
C54 0.036(4) 0.037(5) 0.048(5) 0.002(4) -0.006(4) 0.015(4)
C55 0.024(3) 0.015(3) 0.018(3) 0.003(3) 0.012(3) 0.000(3)
C56 0.014(3) 0.034(4) 0.045(5) -0.015(4) 0.006(3) -0.001(3)
C57 0.019(3) 0.028(4) 0.039(4) -0.016(3) 0.003(3) 0.003(3)
C58 0.019(3) 0.020(3) 0.014(3) 0.005(3) 0.006(3) -0.005(3)
O59 0.023(2) 0.015(2) 0.021(2) -0.0012(19) 0.009(2) -0.0031(19)
O60 0.019(2) 0.019(2) 0.019(2) -0.0002(19) 0.0061(19) 0.0011(18)
O61 0.010(2) 0.013(2) 0.023(2) 0.0034(18) 0.0083(18) -0.0021(16)
O62 0.015(2) 0.019(2) 0.018(2) 0.0018(19) 0.0042(19) -0.0044(18)
C63 0.009(3) 0.021(3) 0.017(3) 0.010(3) 0.009(3) 0.006(2)

loop_
_atom_type_symbol
_atom_type_description
_atom_type_scat_dispersion_real
_atom_type_scat_dispersion_imag
_atom_type_scat_source
C C 0.0033 0.0016 'International Tables Vol C Tables 4.2.6.8 and 6.1.1.4'
H H 0.0000 0.0000 'International Tables Vol C Tables 4.2.6.8 and 6.1.1.4'
N N 0.0061 0.0033 'International Tables Vol C Tables 4.2.6.8 and 6.1.1.4'
O O 0.0106 0.0060 'International Tables Vol C Tables 4.2.6.8 and 6.1.1.4'
Dy Dy -0.1892 4.4098 'International Tables Vol C Tables 4.2.6.8 and 6.1.1.4'
Cu Cu 0.3201 1.2651 'International Tables Vol C Tables 4.2.6.8 and 6.1.1.4'

loop_
_geom_angle_atom_site_label_1
_geom_angle_atom_site_label_2
_geom_angle_atom_site_label_3
_geom_angle
_geom_angle_site_symmetry_1
_geom_angle_site_symmetry_3
O51 Dy O59 76.07(15) 2_655 2_545
O51 Dy O50 125.55(15) 2_655 1_445
O59 Dy O50 80.59(15) 2_545 1_445
O51 Dy O60 76.29(15) 2_655 .
O59 Dy O60 125.57(15) 2_545 .
O50 Dy O60 78.86(15) 1_445 .
O51 Dy O61 139.21(14) 2_655 .
O59 Dy O61 144.39(14) 2_545 .
O50 Dy O61 79.25(14) 1_445 .
O60 Dy O61 78.45(14) . .
O51 Dy O62 144.74(15) 2_655 2_445
O59 Dy O62 78.70(15) 2_545 2_445
O50 Dy O62 73.04(15) 1_445 2_445
O60 Dy O62 138.94(14) . 2_445
O61 Dy O62 67.47(14) . 2_445
O51 Dy O33 77.73(14) 2_655 1_454
O59 Dy O33 88.87(15) 2_545 1_454
O50 Dy O33 150.14(15) 1_445 1_454
O60 Dy O33 128.78(14) . 1_454
O61 Dy O33 94.26(15) . 1_454
O62 Dy O33 77.54(14) 2_445 1_454
O51 Dy O32 71.85(14) 2_655 1_454
O59 Dy O32 132.94(14) 2_545 1_454
O50 Dy O32 146.44(15) 1_445 1_454
O60 Dy O32 78.59(14) . 1_454
O61 Dy O32 72.12(13) . 1_454
O62 Dy O32 110.19(14) 2_445 1_454
O33 Dy O32 51.49(14) 1_454 1_454
O51 Dy C31 68.96(16) 2_655 1_454
O59 Dy C31 109.57(17) 2_545 1_454
O50 Dy C31 164.81(16) 1_445 1_454
O60 Dy C31 102.70(17) . 1_454
O61 Dy C31 86.23(16) . 1_454
O62 Dy C31 97.36(16) 2_445 1_454
O33 Dy C31 26.20(17) 1_454 1_454
O32 Dy C31 25.91(17) 1_454 1_454
N21 Cu N23 173.0(2) . .
N21 Cu N24 90.1(2) . .
N23 Cu N24 90.3(2) . .
N21 Cu N22 90.6(2) . .
N23 Cu N22 89.8(2) . .
N24 Cu N22 173.2(2) . .
C20 C1 N21 125.4(5) . .
C20 C1 C2 123.8(6) . .
N21 C1 C2 110.5(5) . .
C3 C2 C1 107.1(6) . .
C3 C2 H2 126.4 . .
C1 C2 H2 126.4 . .
C2 C3 C4 106.7(5) . .
C2 C3 H3 126.6 . .
C4 C3 H3 126.6 . .
C5 C4 N21 126.4(5) . .
C5 C4 C3 123.0(5) . .
N21 C4 C3 110.2(6) . .
C4 C5 C6 120.6(5) . .
C4 C5 C25 121.3(6) . .
C6 C5 C25 118.0(6) . .
N22 C6 C5 126.0(6) . .
N22 C6 C7 110.1(5) . .
C5 C6 C7 123.9(5) . .
C8 C7 C6 107.1(6) . .
C8 C7 H7 126.4 . .
C6 C7 H7 126.4 . .
C7 C8 C9 105.2(6) . .
C7 C8 H8 127.4 . .
C9 C8 H8 127.4 . .
N22 C9 C10 125.7(6) . .
N22 C9 C8 111.1(5) . .
C10 C9 C8 123.0(6) . .
C9 C10 C11 120.8(6) . .
C9 C10 C34 123.6(6) . .
C11 C10 C34 115.6(6) . .
N23 C11 C10 126.1(6) . .
N23 C11 C12 110.4(6) . .
C10 C11 C12 123.4(6) . .
C13 C12 C11 106.9(7) . .
C13 C12 H12 126.5 . .
C11 C12 H12 126.5 . .
C12 C13 C14 107.6(6) . .
C12 C13 H13 126.2 . .
C14 C13 H13 126.2 . .
N23 C14 C15 125.5(6) . .
N23 C14 C13 109.6(6) . .
C15 C14 C13 124.2(6) . .
C14 C15 C16 122.4(6) . .
C14 C15 C43 117.1(6) . .
C16 C15 C43 120.3(6) . .
C15 C16 N24 124.4(6) . .
C15 C16 C17 124.7(6) . .
N24 C16 C17 110.6(5) . .
C18 C17 C16 107.5(5) . .
C18 C17 H17 126.2 . .
C16 C17 H17 126.2 . .
C17 C18 C19 106.0(6) . .
C17 C18 H18 127.0 . .
C19 C18 H18 127.0 . .
N24 C19 C20 125.3(6) . .
N24 C19 C18 110.5(5) . .
C20 C19 C18 124.0(6) . .
C1 C20 C19 122.0(6) . .
C1 C20 C52 121.5(5) . .
C19 C20 C52 116.5(5) . .
C4 N21 C1 105.2(5) . .
C4 N21 Cu 127.2(4) . .
C1 N21 Cu 127.4(4) . .
C9 N22 C6 106.1(5) . .
C9 N22 Cu 126.8(4) . .
C6 N22 Cu 126.6(4) . .
C11 N23 C14 105.2(5) . .
C11 N23 Cu 127.7(4) . .
C14 N23 Cu 126.6(4) . .
C19 N24 C16 105.2(5) . .
C19 N24 Cu 127.2(4) . .
C16 N24 Cu 127.0(4) . .
C30 C25 C26 116.4(6) . .
C30 C25 C5 121.5(6) . .
C26 C25 C5 122.0(6) . .
C27 C26 C25 122.2(6) . .
C27 C26 H26 118.9 . .
C25 C26 H26 118.9 . .
C26 C27 C28 120.8(6) . .
C26 C27 H27 119.6 . .
C28 C27 H27 119.6 . .
C29 C28 C27 118.7(6) . .
C29 C28 C31 120.6(6) . .
C27 C28 C31 120.6(6) . .
C28 C29 C30 120.1(6) . .
C28 C29 H29 119.9 . .
C30 C29 H29 119.9 . .
C25 C30 C29 121.7(6) . .
C25 C30 H30 119.2 . .
C29 C30 H30 119.2 . .
O32 C31 O33 120.5(5) . .
O32 C31 C28 120.1(6) . .
O33 C31 C28 119.3(6) . .
O32 C31 Dy 65.1(3) . 1_656
O33 C31 Dy 57.6(3) . 1_656
C28 C31 Dy 162.1(4) . 1_656
C31 O32 Dy 89.0(4) . 1_656
C31 O33 Dy 96.2(4) . 1_656
C35 C34 C39 117.2(6) . .
C35 C34 C10 123.3(6) . .
C39 C34 C10 119.1(6) . .
C36 C35 C34 121.9(7) . .
C36 C35 H35 119.1 . .
C34 C35 H35 119.1 . .
C35 C36 C37 119.1(7) . .
C35 C36 H36 120.4 . .
C37 C36 H36 120.4 . .
C38 C37 C36 120.8(6) . .
C38 C37 C40 116.8(6) . .
C36 C37 C40 122.4(7) . .
C37 C38 C39 118.5(7) . .
C37 C38 H38 120.7 . .
C39 C38 H38 120.7 . .
C38 C39 C34 122.3(7) . .
C38 C39 H39 118.8 . .
C34 C39 H39 118.8 . .
O42 C40 O41 125.2(7) . .
O42 C40 C37 122.0(7) . .
O41 C40 C37 112.7(6) . .
C40 O41 H41 114.0 . .
C48 C43 C44 118.1(6) . .
C48 C43 C15 118.9(6) . .
C44 C43 C15 122.8(6) . .
C45 C44 C43 122.0(6) . .
C45 C44 H44 119.0 . .
C43 C44 H44 119.0 . .
C44 C45 C46 118.2(6) . .
C44 C45 H45 120.9 . .
C46 C45 H45 120.9 . .
C47 C46 C45 121.0(5) . .
C47 C46 C49 118.3(6) . .
C45 C46 C49 120.7(6) . .
C46 C47 C48 118.8(6) . .
C46 C47 H47 120.6 . .
C48 C47 H47 120.6 . .
C43 C48 C47 121.4(6) . .
C43 C48 H48 119.3 . .
C47 C48 H48 119.3 . .
O51 C49 O50 127.2(5) . .
O51 C49 C46 115.2(6) . .
O50 C49 C46 117.6(5) . .
C49 O50 Dy 132.5(4) . 1_665
C49 O51 Dy 143.6(4) . 2_655
C57 C52 C53 118.4(7) . .
C57 C52 C20 123.2(6) . .
C53 C52 C20 117.4(6) . .
C54 C53 C52 120.4(7) . .
C54 C53 H53 119.8 . .
C52 C53 H53 119.8 . .
C53 C54 C55 120.3(8) . .
C53 C54 H54 119.9 . .
C55 C54 H54 119.9 . .
C56 C55 C54 117.8(7) . .
C56 C55 C58 122.0(6) . .
C54 C55 C58 119.9(6) . .
C55 C56 C57 122.2(7) . .
C55 C56 H56 118.9 . .
C57 C56 H56 118.9 . .
C52 C57 C56 120.5(7) . .
C52 C57 H57 119.7 . .
C56 C57 H57 119.7 . .
O59 C58 O60 124.1(6) . .
O59 C58 C55 117.9(6) . .
O60 C58 C55 118.0(6) . .
C58 O59 Dy 174.9(4) . 2_545
C58 O60 Dy 113.4(4) . .
C63 O61 Dy 118.8(4) . .
C63 O62 Dy 117.4(4) . 2_445
O61 C63 O62 126.6(6) . .
O61 C63 C63 117.0(6) . 2_445
O62 C63 C63 116.4(6) . 2_445

loop_
_geom_bond_atom_site_label_1
_geom_bond_atom_site_label_2
_geom_bond_distance
_geom_bond_site_symmetry_2
Dy O51 2.293(4) 2_655
Dy O59 2.304(4) 2_545
Dy O50 2.314(4) 1_445
Dy O60 2.363(4) .
Dy O61 2.375(4) .
Dy O62 2.424(4) 2_445
Dy O33 2.440(4) 1_454
Dy O32 2.606(4) 1_454
Dy C31 2.872(6) 1_454
Cu N21 1.947(5) .
Cu N23 1.943(5) .
Cu N24 1.965(5) .
Cu N22 1.972(5) .
C1 C20 1.387(9) .
C1 N21 1.382(8) .
C1 C2 1.445(8) .
C2 C3 1.357(9) .
C2 H2 0.9500 .
C3 C4 1.451(9) .
C3 H3 0.9500 .
C4 C5 1.380(9) .
C4 N21 1.389(7) .
C5 C6 1.429(9) .
C5 C25 1.474(8) .
C6 N22 1.372(8) .
C6 C7 1.433(9) .
C7 C8 1.391(9) .
C7 H7 0.9500 .
C8 C9 1.437(9) .
C8 H8 0.9500 .
C9 N22 1.370(8) .
C9 C10 1.393(9) .
C10 C11 1.400(9) .
C10 C34 1.468(9) .
C11 N23 1.361(8) .
C11 C12 1.435(9) .
C12 C13 1.327(11) .
C12 H12 0.9500 .
C13 C14 1.431(9) .
C13 H13 0.9500 .
C14 N23 1.380(8) .
C14 C15 1.378(10) .
C15 C16 1.390(9) .
C15 C43 1.485(9) .
C16 N24 1.386(7) .
C16 C17 1.418(10) .
C17 C18 1.360(9) .
C17 H17 0.9500 .
C18 C19 1.451(8) .
C18 H18 0.9500 .
C19 N24 1.368(8) .
C19 C20 1.397(8) .
C20 C52 1.489(9) .
C25 C30 1.400(9) .
C25 C26 1.404(9) .
C26 C27 1.369(9) .
C26 H26 0.9500 .
C27 C28 1.391(9) .
C27 H27 0.9500 .
C28 C29 1.387(9) .
C28 C31 1.505(8) .
C29 C30 1.398(8) .
C29 H29 0.9500 .
C30 H30 0.9500 .
C31 O32 1.255(8) .
C31 O33 1.275(8) .
C31 Dy 2.872(6) 1_656
O32 Dy 2.606(4) 1_656
O33 Dy 2.440(4) 1_656
C34 C35 1.395(10) .
C34 C39 1.402(9) .
C35 C36 1.384(10) .
C35 H35 0.9500 .
C36 C37 1.407(10) .
C36 H36 0.9500 .
C37 C38 1.382(10) .
C37 C40 1.526(9) .
C38 C39 1.396(9) .
C38 H38 0.9500 .
C39 H39 0.9500 .
C40 O42 1.195(9) .
C40 O41 1.301(9) .
O41 H41 0.9012 .
C43 C48 1.386(10) .
C43 C44 1.389(10) .
C44 C45 1.386(9) .
C44 H44 0.9500 .
C45 C46 1.403(9) .
C45 H45 0.9500 .
C46 C47 1.384(9) .
C46 C49 1.513(8) .
C47 C48 1.396(9) .
C47 H47 0.9500 .
C48 H48 0.9500 .
C49 O51 1.250(7) .
C49 O50 1.255(8) .
O50 Dy 2.314(4) 1_665
O51 Dy 2.293(4) 2_655
C52 C57 1.373(9) .
C52 C53 1.399(11) .
C53 C54 1.389(12) .
C53 H53 0.9500 .
C54 C55 1.402(10) .
C54 H54 0.9500 .
C55 C56 1.366(10) .
C55 C58 1.513(9) .
C56 C57 1.380(10) .
C56 H56 0.9500 .
C57 H57 0.9500 .
C58 O59 1.252(8) .
C58 O60 1.269(8) .
O59 Dy 2.304(4) 2_545
O61 C63 1.254(7) .
O62 C63 1.256(7) .
O62 Dy 2.424(4) 2_445
C63 C63 1.537(13) 2_445
